data_2107638
loop_
_publ_author_name
'Langer, Dominik'
'Wicher, Barbara'
'Szczo\/lko, Wojciech'
'Gdaniec, Maria'
'Tykarska, Ewa'

_publ_section_title
;
 Self-assembly modes of glycyrrhetinic acid esters in view of the crystal
 packing of related triterpene molecules
;
_journal_issue 4
_journal_name_full 'Acta Crystallographica Section B'
_journal_page_first 584
_journal_page_last 592
_journal_paper_doi 10.1107/S2052520616008180
_journal_volume 72
_journal_year 2016
_chemical_formula_moiety 'C32 H50 O4'
_chemical_formula_sum 'C32 H50 O4'
_chemical_formula_weight 498.72
_chemical_name_common
;
ethyl ester of glycyrrhetinic acid
;
_chemical_name_systematic
;
ethyl-3/b-hydroxy-11-oxoolean-12-en-30-oate
;
_space_group_crystal_system orthorhombic
_space_group_IT_number 19
_space_group_name_Hall 'P 2ac 2ab'
_space_group_name_H-M_alt 'P 21 21 21'
_symmetry_space_group_name_Hall 'P 2ac 2ab'
_symmetry_space_group_name_H-M 'P 21 21 21'
_atom_sites_solution_hydrogens geom
_audit_creation_method SHELXL-2014/7
_cell_angle_alpha 90
_cell_angle_beta 90
_cell_angle_gamma 90
_cell_formula_units_Z 4
_cell_length_a 12.9577(5)
_cell_length_b 13.0369(4)
_cell_length_c 16.3908(5)
_cell_measurement_reflns_used 3007
_cell_measurement_temperature 130(2)
_cell_measurement_theta_max 28.71
_cell_measurement_theta_min 3.51
_cell_volume 2768.87(16)
_computing_cell_refinement 'CrysAlis Pro (Agilent Technologies, 2014)'
_computing_data_collection 'CrysAlis Pro (Agilent Technologies, 2014)'
_computing_data_reduction 'CrysAlis Pro (Agilent Technologies, 2014)'
_computing_molecular_graphics
;
Mercury (Macrae et al., 2008)
;
_computing_publication_material 'SHELXL-2014 (Sheldrick, 2014)'
_computing_structure_refinement 'SHELXL-2014/7 (Sheldrick, 2014)'
_computing_structure_solution 'SIR2004 (Burla et al., 2005)'
_diffrn_ambient_temperature 130(2)
_diffrn_detector_area_resol_mean 16.1544
_diffrn_measured_fraction_theta_full 0.997
_diffrn_measured_fraction_theta_max 0.997
_diffrn_measurement_device_type 'Xcalibur, Eos'
_diffrn_measurement_method '\w scans'
_diffrn_radiation_type MoK\a
_diffrn_radiation_wavelength 0.71073
_diffrn_reflns_av_R_equivalents 0.0384
_diffrn_reflns_limit_h_max 15
_diffrn_reflns_limit_h_min -15
_diffrn_reflns_limit_k_max 15
_diffrn_reflns_limit_k_min -15
_diffrn_reflns_limit_l_max 19
_diffrn_reflns_limit_l_min -19
_diffrn_reflns_number 9373
_diffrn_reflns_theta_full 25.242
_diffrn_reflns_theta_max 25.342
_diffrn_reflns_theta_min 2.941
_exptl_absorpt_coefficient_mu 0.076
_exptl_absorpt_correction_T_max 1.000
_exptl_absorpt_correction_T_min 0.885
_exptl_absorpt_correction_type multi-scan
_exptl_absorpt_process_details
;
CrysAlisPro, Agilent Technologies, 2014
Empirical absorption correction using spherical harmonics,
 implemented in SCALE3 ABSPACK scaling algorithm.
;
_exptl_crystal_colour colorless
_exptl_crystal_density_diffrn 1.196
_exptl_crystal_description plate
_exptl_crystal_F_000 1096
_exptl_crystal_size_max 0.600
_exptl_crystal_size_mid 0.200
_exptl_crystal_size_min 0.150
_refine_diff_density_max 0.169
_refine_diff_density_min -0.196
_refine_ls_abs_structure_details
;
 Flack x determined using 1021 quotients [(I+)-(I-)]/[(I+)+(I-)]
 (Parsons, Flack and Wagner, Acta Cryst. B69 (2013) 249-259).
;
_refine_ls_abs_structure_Flack 0.8(9)
_refine_ls_extinction_method none
_refine_ls_goodness_of_fit_ref 0.923
_refine_ls_hydrogen_treatment constr
_refine_ls_matrix_type full
_refine_ls_number_parameters 334
_refine_ls_number_reflns 4597
_refine_ls_number_restraints 0
_refine_ls_restrained_S_all 0.923
_refine_ls_R_factor_all 0.0631
_refine_ls_R_factor_gt 0.0427
_refine_ls_shift/su_max 0.000
_refine_ls_shift/su_mean 0.000
_refine_ls_structure_factor_coef Fsqd
_refine_ls_weighting_details 'w=1/[\s^2^(Fo^2^)+(0.0213P)^2^] where P=(Fo^2^+2Fc^2^)/3'
_refine_ls_weighting_scheme calc
_refine_ls_wR_factor_gt 0.0697
_refine_ls_wR_factor_ref 0.0749
_reflns_number_gt 3513
_reflns_number_total 4597
_reflns_threshold_expression 'I > 2\s(I)'
_cod_data_source_file fx5001sup1.cif
_cod_data_source_block 4
_cod_database_code 2107638
_shelx_space_group_comment
;
The symmetry employed for this shelxl refinement is uniquely defined
by the following loop, which should always be used as a source of
symmetry information in preference to the above space-group names.
They are only intended as comments.
;
_shelx_estimated_absorpt_t_min 0.956
_shelx_estimated_absorpt_t_max 0.989

loop_
_space_group_symop_operation_xyz
'x, y, z'
'-x+1/2, -y, z+1/2'
'x+1/2, -y+1/2, -z'
'-x, y+1/2, -z+1/2'

loop_
_atom_site_type_symbol
_atom_site_label
_atom_site_fract_x
_atom_site_fract_y
_atom_site_fract_z
_atom_site_U_iso_or_equiv
_atom_site_adp_type
_atom_site_calc_flag
_atom_site_occupancy
O O3 0.62524(15) -0.27111(16) 0.75263(16) 0.0324(6) Uani d 1
H H3 0.5615 -0.2827 0.7522 0.049 Uiso calc 1
O O11 0.60802(15) 0.23850(15) 0.72977(13) 0.0252(6) Uani d 1
O O30 0.60960(14) 0.59512(15) 0.47474(13) 0.0234(5) Uani d 1
O O31 0.72376(16) 0.70751(17) 0.42517(15) 0.0416(7) Uani d 1
C C1 0.6060(2) 0.0141(2) 0.71619(18) 0.0183(7) Uani d 1
H H1A 0.5652 0.0677 0.7444 0.022 Uiso calc 1
H H1B 0.5821 0.0109 0.6589 0.022 Uiso calc 1
C C2 0.5860(2) -0.0887(2) 0.75694(19) 0.0198(8) Uani d 1
H H2A 0.6069 -0.0850 0.8150 0.024 Uiso calc 1
H H2B 0.5112 -0.1042 0.7549 0.024 Uiso calc 1
C C3 0.6453(2) -0.1736(2) 0.71516(19) 0.0212(8) Uani d 1
H H3A 0.6205 -0.1774 0.6574 0.025 Uiso calc 1
C C4 0.7627(2) -0.1560(2) 0.71300(18) 0.0177(7) Uani d 1
C C5 0.7833(2) -0.0462(2) 0.67933(18) 0.0151(7) Uani d 1
H H5 0.7601 -0.0489 0.6212 0.018 Uiso calc 1
C C6 0.8983(2) -0.0186(2) 0.67482(18) 0.0170(7) Uani d 1
H H6A 0.9237 -0.0010 0.7300 0.020 Uiso calc 1
H H6B 0.9379 -0.0787 0.6552 0.020 Uiso calc 1
C C7 0.9162(2) 0.0719(2) 0.61751(18) 0.0182(7) Uani d 1
H H7A 0.9002 0.0500 0.5611 0.022 Uiso calc 1
H H7B 0.9902 0.0907 0.6193 0.022 Uiso calc 1
C C8 0.8516(2) 0.1676(2) 0.63759(18) 0.0150(7) Uani d 1
C C9 0.7376(2) 0.1374(2) 0.65859(17) 0.0135(7) Uani d 1
H H9 0.7077 0.1140 0.6055 0.016 Uiso calc 1
C C10 0.7214(2) 0.0448(2) 0.71752(17) 0.0142(7) Uani d 1
C C11 0.6783(2) 0.2348(2) 0.67915(18) 0.0165(7) Uani d 1
C C12 0.7044(2) 0.3275(2) 0.63302(17) 0.0169(7) Uani d 1
H H12 0.6633 0.3868 0.6420 0.020 Uiso calc 1
C C13 0.7819(2) 0.3352(2) 0.57915(17) 0.0144(7) Uani d 1
C C14 0.8494(2) 0.2418(2) 0.56074(18) 0.0148(7) Uani d 1
C C15 0.9613(2) 0.2731(2) 0.53688(18) 0.0174(7) Uani d 1
H H15A 1.0018 0.2838 0.5874 0.021 Uiso calc 1
H H15B 0.9935 0.2158 0.5065 0.021 Uiso calc 1
C C16 0.9679(2) 0.3706(2) 0.48463(18) 0.0179(7) Uani d 1
H H16A 1.0414 0.3890 0.4771 0.021 Uiso calc 1
H H16B 0.9383 0.3562 0.4301 0.021 Uiso calc 1
C C17 0.9111(2) 0.4619(2) 0.52201(19) 0.0170(7) Uani d 1
C C18 0.7959(2) 0.4342(2) 0.53182(17) 0.0161(7) Uani d 1
H H18 0.7634 0.4900 0.5648 0.019 Uiso calc 1
C C19 0.7381(2) 0.4303(2) 0.44961(17) 0.0173(7) Uani d 1
H H19A 0.7639 0.3709 0.4179 0.021 Uiso calc 1
H H19B 0.6639 0.4188 0.4604 0.021 Uiso calc 1
C C20 0.7496(2) 0.5273(2) 0.39749(18) 0.0183(7) Uani d 1
C C21 0.8643(2) 0.5508(2) 0.38608(18) 0.0206(8) Uani d 1
H H21A 0.8962 0.4962 0.3525 0.025 Uiso calc 1
H H21B 0.8719 0.6165 0.3565 0.025 Uiso calc 1
C C22 0.9206(2) 0.5577(2) 0.46731(18) 0.0208(8) Uani d 1
H H22A 0.8936 0.6176 0.4977 0.025 Uiso calc 1
H H22B 0.9947 0.5704 0.4564 0.025 Uiso calc 1
C C23 0.8081(2) -0.2357(2) 0.6535(2) 0.0274(8) Uani d 1
H H23A 0.8836 -0.2345 0.6570 0.041 Uiso calc 1
H H23B 0.7867 -0.2191 0.5977 0.041 Uiso calc 1
H H23C 0.7829 -0.3042 0.6680 0.041 Uiso calc 1
C C24 0.8118(2) -0.1736(2) 0.79646(18) 0.0221(8) Uani d 1
H H24A 0.8859 -0.1593 0.7933 0.033 Uiso calc 1
H H24B 0.8011 -0.2450 0.8131 0.033 Uiso calc 1
H H24C 0.7798 -0.1277 0.8365 0.033 Uiso calc 1
C C25 0.7511(2) 0.0710(2) 0.80644(17) 0.0178(7) Uani d 1
H H25A 0.7158 0.0239 0.8437 0.027 Uiso calc 1
H H25B 0.7303 0.1417 0.8187 0.027 Uiso calc 1
H H25C 0.8259 0.0642 0.8133 0.027 Uiso calc 1
C C26 0.9017(2) 0.2208(2) 0.71192(17) 0.0200(7) Uani d 1
H H26A 0.8564 0.2757 0.7314 0.030 Uiso calc 1
H H26B 0.9684 0.2499 0.6959 0.030 Uiso calc 1
H H26C 0.9121 0.1704 0.7556 0.030 Uiso calc 1
C C27 0.8009(2) 0.1895(2) 0.48505(17) 0.0195(7) Uani d 1
H H27A 0.7255 0.1927 0.4890 0.029 Uiso calc 1
H H27B 0.8229 0.1176 0.4827 0.029 Uiso calc 1
H H27C 0.8236 0.2251 0.4355 0.029 Uiso calc 1
C C28 0.9576(2) 0.4890(2) 0.60528(18) 0.0241(8) Uani d 1
H H28A 1.0318 0.5015 0.5992 0.036 Uiso calc 1
H H28B 0.9465 0.4319 0.6432 0.036 Uiso calc 1
H H28C 0.9241 0.5508 0.6266 0.036 Uiso calc 1
C C29 0.7001(2) 0.5087(2) 0.31360(18) 0.0249(8) Uani d 1
H H29A 0.6264 0.4940 0.3206 0.037 Uiso calc 1
H H29B 0.7337 0.4503 0.2871 0.037 Uiso calc 1
H H29C 0.7084 0.5701 0.2797 0.037 Uiso calc 1
C C30 0.6958(2) 0.6199(2) 0.43409(19) 0.0214(7) Uani d 1
C C31 0.5513(2) 0.6803(3) 0.5081(2) 0.0291(9) Uani d 1
H H31A 0.5204 0.7210 0.4633 0.035 Uiso calc 1
H H31B 0.5974 0.7257 0.5400 0.035 Uiso calc 1
C C32 0.4683(3) 0.6383(3) 0.5617(2) 0.0540(12) Uani d 1
H H32A 0.4198 0.5982 0.5288 0.081 Uiso calc 1
H H32B 0.4315 0.6950 0.5880 0.081 Uiso calc 1
H H32C 0.4992 0.5942 0.6035 0.081 Uiso calc 1

loop_
_atom_site_aniso_label
_atom_site_aniso_U_11
_atom_site_aniso_U_22
_atom_site_aniso_U_33
_atom_site_aniso_U_12
_atom_site_aniso_U_13
_atom_site_aniso_U_23
O3 0.0236(12) 0.0177(13) 0.0559(17) -0.0061(11) 0.0038(13) 0.0086(12)
O11 0.0213(11) 0.0229(13) 0.0312(14) 0.0047(10) 0.0128(11) 0.0062(11)
O30 0.0198(11) 0.0216(13) 0.0288(13) 0.0013(10) 0.0069(11) -0.0030(10)
O31 0.0389(14) 0.0196(14) 0.0662(19) 0.0011(12) 0.0214(14) 0.0078(13)
C1 0.0140(16) 0.0179(18) 0.0230(19) 0.0024(14) 0.0006(15) 0.0033(15)
C2 0.0131(15) 0.0206(19) 0.0258(19) -0.0038(14) -0.0001(15) 0.0040(15)
C3 0.0218(16) 0.0164(17) 0.0253(19) -0.0052(15) -0.0001(15) 0.0030(16)
C4 0.0161(15) 0.0149(16) 0.0221(18) 0.0012(14) 0.0045(15) 0.0018(15)
C5 0.0154(16) 0.0157(17) 0.0141(17) 0.0001(14) -0.0014(14) 0.0010(14)
C6 0.0118(15) 0.0180(18) 0.0211(18) 0.0047(14) 0.0020(15) 0.0034(14)
C7 0.0145(15) 0.0180(18) 0.0222(18) 0.0026(14) 0.0030(15) 0.0048(15)
C8 0.0114(15) 0.0154(17) 0.0181(18) 0.0006(14) -0.0016(14) 0.0020(15)
C9 0.0136(15) 0.0145(16) 0.0124(17) 0.0013(14) -0.0014(13) -0.0010(13)
C10 0.0110(15) 0.0149(16) 0.0166(17) 0.0017(13) 0.0016(14) 0.0015(14)
C11 0.0132(15) 0.0176(18) 0.0186(18) 0.0014(14) -0.0011(14) 0.0004(15)
C12 0.0153(15) 0.0145(17) 0.0208(18) 0.0064(14) -0.0005(15) 0.0019(15)
C13 0.0113(14) 0.0163(16) 0.0158(17) -0.0028(13) -0.0033(14) 0.0015(14)
C14 0.0142(15) 0.0164(17) 0.0138(17) -0.0006(13) 0.0002(13) 0.0022(14)
C15 0.0140(15) 0.0189(18) 0.0193(19) 0.0025(14) 0.0033(14) 0.0022(15)
C16 0.0127(15) 0.0195(18) 0.0216(18) -0.0015(14) 0.0016(14) 0.0032(15)
C17 0.0107(15) 0.0172(17) 0.0231(18) -0.0025(14) -0.0016(15) 0.0040(15)
C18 0.0148(15) 0.0155(16) 0.0181(18) 0.0025(14) 0.0019(14) -0.0009(14)
C19 0.0131(15) 0.0174(17) 0.0215(18) 0.0016(14) -0.0001(14) 0.0024(14)
C20 0.0162(15) 0.0199(17) 0.0189(18) 0.0017(15) 0.0021(14) 0.0045(14)
C21 0.0176(16) 0.0192(18) 0.025(2) -0.0001(14) 0.0047(15) 0.0075(15)
C22 0.0185(16) 0.0173(18) 0.027(2) -0.0030(14) 0.0031(16) 0.0029(15)
C23 0.0296(18) 0.0188(19) 0.034(2) -0.0005(16) 0.0071(17) -0.0011(16)
C24 0.0195(16) 0.0177(18) 0.029(2) 0.0025(15) 0.0045(16) 0.0090(15)
C25 0.0178(15) 0.0169(17) 0.0185(18) 0.0002(15) 0.0016(15) 0.0002(14)
C26 0.0165(15) 0.0217(18) 0.0219(19) -0.0019(15) -0.0028(15) 0.0040(15)
C27 0.0224(16) 0.0164(17) 0.0196(18) 0.0009(15) 0.0024(15) 0.0009(14)
C28 0.0238(17) 0.021(2) 0.027(2) -0.0012(15) -0.0011(16) 0.0005(16)
C29 0.0238(16) 0.028(2) 0.0228(19) 0.0019(16) 0.0007(17) 0.0068(16)
C30 0.0155(16) 0.026(2) 0.0231(19) -0.0010(16) -0.0010(16) 0.0073(16)
C31 0.0269(19) 0.027(2) 0.034(2) 0.0069(16) 0.0010(17) -0.0089(17)
C32 0.052(2) 0.043(3) 0.067(3) 0.002(2) 0.037(2) -0.009(2)

loop_
_atom_type_symbol
_atom_type_description
_atom_type_scat_dispersion_real
_atom_type_scat_dispersion_imag
_atom_type_scat_source
C C 0.0033 0.0016 'International Tables Vol C Tables 4.2.6.8 and 6.1.1.4'
H H 0.0000 0.0000 'International Tables Vol C Tables 4.2.6.8 and 6.1.1.4'
O O 0.0106 0.0060 'International Tables Vol C Tables 4.2.6.8 and 6.1.1.4'

loop_
_geom_angle_atom_site_label_1
_geom_angle_atom_site_label_2
_geom_angle_atom_site_label_3
_geom_angle
C3 O3 H3 109.5
C30 O30 C31 115.9(2)
C2 C1 C10 112.7(2)
C2 C1 H1A 109.0
C10 C1 H1A 109.0
C2 C1 H1B 109.0
C10 C1 H1B 109.0
H1A C1 H1B 107.8
C3 C2 C1 111.1(3)
C3 C2 H2A 109.4
C1 C2 H2A 109.4
C3 C2 H2B 109.4
C1 C2 H2B 109.4
H2A C2 H2B 108.0
O3 C3 C2 111.3(3)
O3 C3 C4 108.7(2)
C2 C3 C4 113.8(2)
O3 C3 H3A 107.6
C2 C3 H3A 107.6
C4 C3 H3A 107.6
C24 C4 C3 111.7(2)
C24 C4 C23 107.9(2)
C3 C4 C23 106.9(2)
C24 C4 C5 112.6(2)
C3 C4 C5 108.3(2)
C23 C4 C5 109.3(2)
C6 C5 C4 113.5(2)
C6 C5 C10 109.8(2)
C4 C5 C10 117.9(2)
C6 C5 H5 104.7
C4 C5 H5 104.7
C10 C5 H5 104.7
C7 C6 C5 111.0(2)
C7 C6 H6A 109.4
C5 C6 H6A 109.4
C7 C6 H6B 109.4
C5 C6 H6B 109.4
H6A C6 H6B 108.0
C6 C7 C8 114.4(2)
C6 C7 H7A 108.7
C8 C7 H7A 108.7
C6 C7 H7B 108.7
C8 C7 H7B 108.7
H7A C7 H7B 107.6
C7 C8 C26 107.7(2)
C7 C8 C9 110.9(2)
C26 C8 C9 109.6(2)
C7 C8 C14 109.5(2)
C26 C8 C14 111.1(2)
C9 C8 C14 108.1(2)
C11 C9 C10 116.1(2)
C11 C9 C8 108.4(2)
C10 C9 C8 117.2(2)
C11 C9 H9 104.5
C10 C9 H9 104.5
C8 C9 H9 104.5
C25 C10 C1 108.1(2)
C25 C10 C9 112.3(2)
C1 C10 C9 108.7(2)
C25 C10 C5 114.7(2)
C1 C10 C5 107.1(2)
C9 C10 C5 105.7(2)
O11 C11 C12 119.0(3)
O11 C11 C9 123.7(3)
C12 C11 C9 117.2(2)
C13 C12 C11 125.0(3)
C13 C12 H12 117.5
C11 C12 H12 117.5
C12 C13 C18 119.3(3)
C12 C13 C14 119.9(3)
C18 C13 C14 120.5(2)
C13 C14 C27 106.0(2)
C13 C14 C15 111.9(2)
C27 C14 C15 107.0(2)
C13 C14 C8 109.8(2)
C27 C14 C8 112.0(2)
C15 C14 C8 110.1(2)
C16 C15 C14 114.2(2)
C16 C15 H15A 108.7
C14 C15 H15A 108.7
C16 C15 H15B 108.7
C14 C15 H15B 108.7
H15A C15 H15B 107.6
C17 C16 C15 113.3(2)
C17 C16 H16A 108.9
C15 C16 H16A 108.9
C17 C16 H16B 108.9
C15 C16 H16B 108.9
H16A C16 H16B 107.7
C16 C17 C28 110.3(2)
C16 C17 C22 111.1(3)
C28 C17 C22 107.5(2)
C16 C17 C18 108.9(2)
C28 C17 C18 109.9(2)
C22 C17 C18 109.1(2)
C13 C18 C19 111.2(2)
C13 C18 C17 111.6(2)
C19 C18 C17 112.7(2)
C13 C18 H18 107.0
C19 C18 H18 107.0
C17 C18 H18 107.0
C20 C19 C18 114.4(2)
C20 C19 H19A 108.7
C18 C19 H19A 108.7
C20 C19 H19B 108.7
C18 C19 H19B 108.7
H19A C19 H19B 107.6
C30 C20 C21 109.6(2)
C30 C20 C19 113.0(3)
C21 C20 C19 109.1(2)
C30 C20 C29 106.7(2)
C21 C20 C29 109.2(2)
C19 C20 C29 109.2(2)
C22 C21 C20 111.8(2)
C22 C21 H21A 109.3
C20 C21 H21A 109.3
C22 C21 H21B 109.3
C20 C21 H21B 109.3
H21A C21 H21B 107.9
C21 C22 C17 115.0(3)
C21 C22 H22A 108.5
C17 C22 H22A 108.5
C21 C22 H22B 108.5
C17 C22 H22B 108.5
H22A C22 H22B 107.5
C4 C23 H23A 109.5
C4 C23 H23B 109.5
H23A C23 H23B 109.5
C4 C23 H23C 109.5
H23A C23 H23C 109.5
H23B C23 H23C 109.5
C4 C24 H24A 109.5
C4 C24 H24B 109.5
H24A C24 H24B 109.5
C4 C24 H24C 109.5
H24A C24 H24C 109.5
H24B C24 H24C 109.5
C10 C25 H25A 109.5
C10 C25 H25B 109.5
H25A C25 H25B 109.5
C10 C25 H25C 109.5
H25A C25 H25C 109.5
H25B C25 H25C 109.5
C8 C26 H26A 109.5
C8 C26 H26B 109.5
H26A C26 H26B 109.5
C8 C26 H26C 109.5
H26A C26 H26C 109.5
H26B C26 H26C 109.5
C14 C27 H27A 109.5
C14 C27 H27B 109.5
H27A C27 H27B 109.5
C14 C27 H27C 109.5
H27A C27 H27C 109.5
H27B C27 H27C 109.5
C17 C28 H28A 109.5
C17 C28 H28B 109.5
H28A C28 H28B 109.5
C17 C28 H28C 109.5
H28A C28 H28C 109.5
H28B C28 H28C 109.5
C20 C29 H29A 109.5
C20 C29 H29B 109.5
H29A C29 H29B 109.5
C20 C29 H29C 109.5
H29A C29 H29C 109.5
H29B C29 H29C 109.5
O31 C30 O30 122.5(3)
O31 C30 C20 124.5(3)
O30 C30 C20 112.8(3)
O30 C31 C32 108.4(3)
O30 C31 H31A 110.0
C32 C31 H31A 110.0
O30 C31 H31B 110.0
C32 C31 H31B 110.0
H31A C31 H31B 108.4
C31 C32 H32A 109.5
C31 C32 H32B 109.5
H32A C32 H32B 109.5
C31 C32 H32C 109.5
H32A C32 H32C 109.5
H32B C32 H32C 109.5

loop_
_geom_bond_atom_site_label_1
_geom_bond_atom_site_label_2
_geom_bond_distance
O3 C3 1.435(4)
O3 H3 0.8400
O11 C11 1.233(3)
O30 C30 1.340(3)
O30 C31 1.450(3)
O31 C30 1.208(3)
C1 C2 1.520(4)
C1 C10 1.549(4)
C1 H1A 0.9900
C1 H1B 0.9900
C2 C3 1.511(4)
C2 H2A 0.9900
C2 H2B 0.9900
C3 C4 1.539(4)
C3 H3A 1.0000
C4 C24 1.526(4)
C4 C23 1.541(4)
C4 C5 1.557(4)
C5 C6 1.535(4)
C5 C10 1.563(4)
C5 H5 1.0000
C6 C7 1.526(4)
C6 H6A 0.9900
C6 H6B 0.9900
C7 C8 1.539(4)
C7 H7A 0.9900
C7 H7B 0.9900
C8 C26 1.544(4)
C8 C9 1.567(4)
C8 C14 1.588(4)
C9 C11 1.522(4)
C9 C10 1.560(4)
C9 H9 1.0000
C10 C25 1.546(4)
C11 C12 1.466(4)
C12 C13 1.341(4)
C12 H12 0.9500
C13 C18 1.517(4)
C13 C14 1.530(4)
C14 C27 1.549(4)
C14 C15 1.555(4)
C15 C16 1.535(4)
C15 H15A 0.9900
C15 H15B 0.9900
C16 C17 1.527(4)
C16 H16A 0.9900
C16 H16B 0.9900
C17 C28 1.533(4)
C17 C22 1.542(4)
C17 C18 1.545(4)
C18 C19 1.542(4)
C18 H18 1.0000
C19 C20 1.532(4)
C19 H19A 0.9900
C19 H19B 0.9900
C20 C30 1.518(4)
C20 C21 1.529(4)
C20 C29 1.537(4)
C21 C22 1.521(4)
C21 H21A 0.9900
C21 H21B 0.9900
C22 H22A 0.9900
C22 H22B 0.9900
C23 H23A 0.9800
C23 H23B 0.9800
C23 H23C 0.9800
C24 H24A 0.9800
C24 H24B 0.9800
C24 H24C 0.9800
C25 H25A 0.9800
C25 H25B 0.9800
C25 H25C 0.9800
C26 H26A 0.9800
C26 H26B 0.9800
C26 H26C 0.9800
C27 H27A 0.9800
C27 H27B 0.9800
C27 H27C 0.9800
C28 H28A 0.9800
C28 H28B 0.9800
C28 H28C 0.9800
C29 H29A 0.9800
C29 H29B 0.9800
C29 H29C 0.9800
C31 C32 1.493(4)
C31 H31A 0.9900
C31 H31B 0.9900
C32 H32A 0.9800
C32 H32B 0.9800
C32 H32C 0.9800

loop_
_geom_hbond_atom_site_label_D
_geom_hbond_atom_site_label_H
_geom_hbond_atom_site_label_A
_geom_hbond_site_symmetry_A
_geom_hbond_distance_DH
_geom_hbond_distance_HA
_geom_hbond_distance_DA
_geom_hbond_angle_DHA
O3 H3 O11 4_646 0.84 2.23 3.039(3) 161

loop_
_geom_torsion_atom_site_label_1
_geom_torsion_atom_site_label_2
_geom_torsion_atom_site_label_3
_geom_torsion_atom_site_label_4
_geom_torsion
C10 C1 C2 C3 -59.7(3)
C1 C2 C3 O3 -179.0(2)
C1 C2 C3 C4 57.8(3)
O3 C3 C4 C24 -50.6(3)
C2 C3 C4 C24 74.0(3)
O3 C3 C4 C23 67.2(3)
C2 C3 C4 C23 -168.2(3)
O3 C3 C4 C5 -175.1(2)
C2 C3 C4 C5 -50.5(3)
C24 C4 C5 C6 55.5(3)
C3 C4 C5 C6 179.5(2)
C23 C4 C5 C6 -64.4(3)
C24 C4 C5 C10 -75.0(3)
C3 C4 C5 C10 49.0(3)
C23 C4 C5 C10 165.1(2)
C4 C5 C6 C7 161.6(2)
C10 C5 C6 C7 -64.1(3)
C5 C6 C7 C8 54.3(3)
C6 C7 C8 C26 76.6(3)
C6 C7 C8 C9 -43.3(3)
C6 C7 C8 C14 -162.4(2)
C7 C8 C9 C11 179.1(2)
C26 C8 C9 C11 60.4(3)
C14 C8 C9 C11 -60.9(3)
C7 C8 C9 C10 45.3(3)
C26 C8 C9 C10 -73.5(3)
C14 C8 C9 C10 165.3(2)
C2 C1 C10 C25 -70.2(3)
C2 C1 C10 C9 167.7(2)
C2 C1 C10 C5 53.9(3)
C11 C9 C10 C25 -58.4(3)
C8 C9 C10 C25 71.9(3)
C11 C9 C10 C1 61.1(3)
C8 C9 C10 C1 -168.6(2)
C11 C9 C10 C5 175.8(2)
C8 C9 C10 C5 -53.9(3)
C6 C5 C10 C25 -62.9(3)
C4 C5 C10 C25 69.3(3)
C6 C5 C10 C1 177.2(2)
C4 C5 C10 C1 -50.6(3)
C6 C5 C10 C9 61.4(3)
C4 C5 C10 C9 -166.4(2)
C10 C9 C11 O11 -12.2(4)
C8 C9 C11 O11 -146.6(3)
C10 C9 C11 C12 170.4(2)
C8 C9 C11 C12 36.0(3)
O11 C11 C12 C13 176.7(3)
C9 C11 C12 C13 -5.8(4)
C11 C12 C13 C18 176.2(3)
C11 C12 C13 C14 1.3(4)
C12 C13 C14 C27 93.6(3)
C18 C13 C14 C27 -81.2(3)
C12 C13 C14 C15 -150.0(3)
C18 C13 C14 C15 35.1(4)
C12 C13 C14 C8 -27.5(3)
C18 C13 C14 C8 157.6(2)
C7 C8 C14 C13 177.8(2)
C26 C8 C14 C13 -63.3(3)
C9 C8 C14 C13 57.0(3)
C7 C8 C14 C27 60.4(3)
C26 C8 C14 C27 179.2(2)
C9 C8 C14 C27 -60.5(3)
C7 C8 C14 C15 -58.6(3)
C26 C8 C14 C15 60.3(3)
C9 C8 C14 C15 -179.4(2)
C13 C14 C15 C16 -37.6(3)
C27 C14 C15 C16 78.1(3)
C8 C14 C15 C16 -160.0(2)
C14 C15 C16 C17 52.8(3)
C15 C16 C17 C28 60.7(3)
C15 C16 C17 C22 179.8(2)
C15 C16 C17 C18 -60.0(3)
C12 C13 C18 C19 -92.3(3)
C14 C13 C18 C19 82.6(3)
C12 C13 C18 C17 141.0(3)
C14 C13 C18 C17 -44.2(3)
C16 C17 C18 C13 53.7(3)
C28 C17 C18 C13 -67.2(3)
C22 C17 C18 C13 175.1(2)
C16 C17 C18 C19 -72.2(3)
C28 C17 C18 C19 166.9(2)
C22 C17 C18 C19 49.2(3)
C13 C18 C19 C20 -179.3(2)
C17 C18 C19 C20 -53.1(3)
C18 C19 C20 C30 -68.3(3)
C18 C19 C20 C21 53.9(3)
C18 C19 C20 C29 173.2(2)
C30 C20 C21 C22 70.1(3)
C19 C20 C21 C22 -54.1(3)
C29 C20 C21 C22 -173.4(2)
C20 C21 C22 C17 56.2(3)
C16 C17 C22 C21 67.9(3)
C28 C17 C22 C21 -171.3(2)
C18 C17 C22 C21 -52.2(3)
C31 O30 C30 O31 -0.2(4)
C31 O30 C30 C20 -177.1(2)
C21 C20 C30 O31 27.8(4)
C19 C20 C30 O31 149.8(3)
C29 C20 C30 O31 -90.2(4)
C21 C20 C30 O30 -155.4(2)
C19 C20 C30 O30 -33.4(3)
C29 C20 C30 O30 86.6(3)
C30 O30 C31 C32 -171.2(3)

_cod_database_fobs_code 2107638
